data_1556096
loop_
_publ_author_name
'Pal, Rumpa'
'Reddy, M. B. Madhusudana'
'Dinesh, Bhimareddy'
'Balaram, Padmanabhan'
'Guru Row, Tayur N.'

_publ_section_title
;
 Temperature-induced reversible first-order single crystal to single
 crystal phase transition in Boc-\g(4)(R)Val-Val-OH: interplay of enthalpy
 and entropy.
;
_journal_issue 40
_journal_name_full 'The journal of physical chemistry. A'
_journal_page_first 9568
_journal_page_last 9574
_journal_paper_doi 10.1021/jp506874q
_journal_volume 118
_journal_year 2014
_chemical_absolute_configuration syn
_chemical_compound_source 'see text'
_chemical_formula_moiety 'C17 H32 N2 O5'
_chemical_formula_sum 'C17 H32 N2 O5'
_chemical_formula_weight 344.45
_space_group_IT_number 18
_space_group_name_Hall 'P 2bc 2'
_space_group_name_H-M_alt 'P 2 21 21'
_symmetry_cell_setting orthorhombic
_symmetry_Int_Tables_number 18
_symmetry_space_group_name_Hall 'P 2bc 2'
_symmetry_space_group_name_H-M 'P 2 21 21'
_atom_sites_solution_hydrogens mixed
_cell_angle_alpha 90
_cell_angle_beta 90
_cell_angle_gamma 90
_cell_formula_units_Z 4
_cell_length_a 10.1695(5)
_cell_length_b 17.5711(6)
_cell_length_c 12.1157(7)
_cell_measurement_reflns_used 4261
_cell_measurement_temperature 298(2)
_cell_measurement_theta_max 26.0
_cell_measurement_theta_min 2.6
_cell_volume 2164.95(18)
_computing_cell_refinement
;
CrysAlisPro, Agilent Technologies,
Version 1.171.36.28 (release 01-02-2013 CrysAlis171 .NET)
(compiled Feb  1 2013,16:14:44)
;
_computing_data_collection
;
CrysAlisPro, Agilent Technologies,
Version 1.171.36.28 (release 01-02-2013 CrysAlis171 .NET)
(compiled Feb  1 2013,16:14:44)
;
_computing_data_reduction
;
CrysAlisPro, Agilent Technologies,
Version 1.171.36.28 (release 01-02-2013 CrysAlis171 .NET)
(compiled Feb  1 2013,16:14:44)
;
_computing_publication_material 'PLATON (Spek, 2003)'
_diffrn_ambient_temperature 298(2)
_diffrn_measured_fraction_theta_full 0.998
_diffrn_measured_fraction_theta_max 0.998
_diffrn_measurement_device_type 'Xcalibur, Eos, Nova'
_diffrn_radiation_monochromator mirror
_diffrn_radiation_probe x-ray
_diffrn_radiation_source 'Mova (Mo) X-ray Source'
_diffrn_radiation_type MoK\a
_diffrn_radiation_wavelength 0.71073
_diffrn_reflns_av_R_equivalents 0.0353
_diffrn_reflns_av_unetI/netI 0.0309
_diffrn_reflns_Laue_measured_fraction_full 0.998
_diffrn_reflns_Laue_measured_fraction_max 0.998
_diffrn_reflns_limit_h_max 11
_diffrn_reflns_limit_h_min -12
_diffrn_reflns_limit_k_max 21
_diffrn_reflns_limit_k_min -21
_diffrn_reflns_limit_l_max 14
_diffrn_reflns_limit_l_min -14
_diffrn_reflns_number 16781
_diffrn_reflns_point_group_measured_fraction_full 0.999
_diffrn_reflns_point_group_measured_fraction_max 0.999
_diffrn_reflns_reduction_process
;
;
_diffrn_reflns_theta_full 25.242
_diffrn_reflns_theta_max 25.996
_diffrn_reflns_theta_min 2.615
_exptl_absorpt_coefficient_mu 0.077
_exptl_absorpt_correction_T_max 0.982
_exptl_absorpt_correction_T_min 0.966
_exptl_absorpt_correction_type multi-scan
_exptl_crystal_colour colourless
_exptl_crystal_density_diffrn 1.057
_exptl_crystal_density_method 'Not Measured'
_exptl_crystal_description block
_exptl_crystal_F_000 752
_exptl_crystal_size_max 0.456
_exptl_crystal_size_mid 0.303
_exptl_crystal_size_min 0.235
_refine_diff_density_max 0.129
_refine_diff_density_min -0.126
_refine_diff_density_rms 0.027
_refine_ls_abs_structure_details 'Flack H.D. (1983), Acta Cryst. A39, 876-881'
_refine_ls_abs_structure_Flack -0.1(6)
_refine_ls_extinction_method none
_refine_ls_goodness_of_fit_ref 1.052
_refine_ls_hydrogen_treatment constr
_refine_ls_matrix_type full
_refine_ls_number_parameters 225
_refine_ls_number_reflns 4261
_refine_ls_number_restraints 0
_refine_ls_restrained_S_all 1.052
_refine_ls_R_factor_all 0.0699
_refine_ls_R_factor_gt 0.0525
_refine_ls_shift/su_max 0.000
_refine_ls_shift/su_mean 0.000
_refine_ls_structure_factor_coef Fsqd
_refine_ls_weighting_details 'w=1/[\s^2^(Fo^2^)+(0.0523P)^2^+0.3483P] where P=(Fo^2^+2Fc^2^)/3'
_refine_ls_weighting_scheme calc
_refine_ls_wR_factor_gt 0.1225
_refine_ls_wR_factor_ref 0.1314
_reflns_number_gt 3296
_reflns_number_total 4261
_reflns_threshold_expression 'I > 2\s(I)'
_cod_data_source_file jp506874q_si_001.cif
_cod_data_source_block rotate_u_ortho
_cod_depositor_comments
;
The following automatic conversions were performed:

data item '_symmetry_cell_setting' value 'Orthorhombic' was changed
to 'orthorhombic' in accordance with the
/home/saulius/struct/COD-crude-data/automatic-downloads/DataCite-retrospective/ACS/depositions/lib/dictionaries/cif_core.dic
dictionary named 'cif_core.dic' version 2.4.2 last updated on
2011-04-26.

Automatic conversion script
Id: cif_fix_values 6909 2019-04-08 15:41:33Z antanas 
;
_cod_database_code 1556096

loop_
_symmetry_equiv_pos_site_id
_symmetry_equiv_pos_as_xyz
1 x,y,z
2 x,-y,-z
3 -x,1/2+y,1/2-z
4 -x,1/2-y,1/2+z

loop_
_atom_site_label
_atom_site_type_symbol
_atom_site_fract_x
_atom_site_fract_y
_atom_site_fract_z
_atom_site_U_iso_or_equiv
_atom_site_adp_type
_atom_site_occupancy
_atom_site_site_symmetry_order
_atom_site_calc_flag
_atom_site_refinement_flags_posn
_atom_site_refinement_flags_adp
C1T C 0.7046(7) 1.0810(3) 0.6046(5) 0.151(3) Uani 1 1 d . .
H1A H 0.6850 1.0279 0.6130 0.226 Uiso 1 1 calc R U
H1B H 0.7656 1.0877 0.5448 0.226 Uiso 1 1 calc R U
H1C H 0.6251 1.1084 0.5888 0.226 Uiso 1 1 calc R U
C2T C 0.6773(6) 1.0888(3) 0.8059(6) 0.134(2) Uani 1 1 d . .
H2A H 0.6647 1.0346 0.8070 0.201 Uiso 1 1 calc R U
H2B H 0.5935 1.1136 0.7996 0.201 Uiso 1 1 calc R U
H2C H 0.7194 1.1045 0.8731 0.201 Uiso 1 1 calc R U
C3T C 0.7827(6) 1.1953(2) 0.7045(7) 0.160(3) Uani 1 1 d . .
H3A H 0.6986 1.2201 0.7044 0.240 Uiso 1 1 calc R U
H3B H 0.8301 1.2089 0.6389 0.240 Uiso 1 1 calc R U
H3C H 0.8318 1.2110 0.7683 0.240 Uiso 1 1 calc R U
C4T C 0.7633(5) 1.1104(2) 0.7077(5) 0.0914(15) Uani 1 1 d . .
C0 C 0.9216(4) 1.00766(17) 0.7377(3) 0.0604(8) Uani 1 1 d . .
C1G C 1.1076(3) 0.92284(15) 0.7801(3) 0.0622(9) Uani 1 1 d . .
H4A H 1.0486 0.8847 0.7480 0.075 Uiso 1 1 calc R U
C1D C 1.2402(4) 0.9159(2) 0.7214(5) 0.1049(18) Uani 1 1 d . .
H5A H 1.2772 0.8664 0.7419 0.126 Uiso 1 1 calc R U
C1E1 C 1.3392(5) 0.9749(3) 0.7531(7) 0.176(4) Uani 1 1 d . .
H6A H 1.3132 1.0233 0.7237 0.264 Uiso 1 1 calc R U
H6B H 1.4237 0.9611 0.7240 0.264 Uiso 1 1 calc R U
H6C H 1.3443 0.9781 0.8321 0.264 Uiso 1 1 calc R U
C1E2 C 1.2196(8) 0.9148(4) 0.5970(6) 0.169(3) Uani 1 1 d . .
H7A H 1.1589 0.8750 0.5782 0.253 Uiso 1 1 calc R U
H7B H 1.3021 0.9057 0.5608 0.253 Uiso 1 1 calc R U
H7C H 1.1847 0.9629 0.5735 0.253 Uiso 1 1 calc R U
C1B C 1.1177(4) 0.90649(17) 0.9037(3) 0.0699(11) Uani 1 1 d . .
H8A H 1.1675 0.8600 0.9141 0.084 Uiso 1 1 calc R U
H8B H 1.1663 0.9475 0.9385 0.084 Uiso 1 1 calc R U
C1A C 0.9861(4) 0.89829(17) 0.9612(3) 0.0599(9) Uani 1 1 d . .
H9A H 0.9986 0.9039 1.0401 0.072 Uiso 1 1 calc R U
H9B H 0.9279 0.9386 0.9366 0.072 Uiso 1 1 calc R U
C1 C 0.9228(3) 0.82246(17) 0.9382(2) 0.0507(7) Uani 1 1 d . .
C2A C 0.7795(3) 0.74680(16) 0.8207(2) 0.0502(7) Uani 1 1 d . .
H10A H 0.7949 0.7096 0.8796 0.060 Uiso 1 1 calc R U
C2B C 0.6304(3) 0.7543(2) 0.8070(3) 0.0710(10) Uani 1 1 d . .
H11A H 0.5964 0.7036 0.7889 0.085 Uiso 1 1 calc R U
C2G1 C 0.5949(4) 0.8065(3) 0.7123(4) 0.1010(15) Uani 1 1 d . .
H12A H 0.5013 0.8063 0.7020 0.151 Uiso 1 1 calc R U
H12B H 0.6371 0.7890 0.6461 0.151 Uiso 1 1 calc R U
H12C H 0.6238 0.8573 0.7288 0.151 Uiso 1 1 calc R U
C2G2 C 0.5666(5) 0.7784(4) 0.9148(5) 0.138(2) Uani 1 1 d . .
H13A H 0.5944 0.7449 0.9729 0.208 Uiso 1 1 calc R U
H13B H 0.4727 0.7760 0.9075 0.208 Uiso 1 1 calc R U
H13C H 0.5925 0.8296 0.9322 0.208 Uiso 1 1 calc R U
C2 C 0.8421(3) 0.71548(15) 0.7174(3) 0.0511(7) Uani 1 1 d . .
N1 N 1.0479(3) 0.99788(13) 0.7618(2) 0.0651(8) Uani 1 1 d . .
H1 H 1.0972 1.0375 0.7669 0.078 Uiso 1 1 calc R U
N2 N 0.8396(2) 0.81835(13) 0.8558(2) 0.0486(6) Uani 1 1 d . .
H2 H 0.8195 0.8594 0.8211 0.058 Uiso 1 1 calc R U
O O 0.8953(2) 1.08228(11) 0.7271(2) 0.0791(8) Uani 1 1 d . .
O0 O 0.8398(3) 0.95731(12) 0.7284(2) 0.0750(7) Uani 1 1 d . .
O1 O 0.9505(3) 0.76558(13) 0.9940(2) 0.0875(9) Uani 1 1 d . .
O3 O 0.9190(3) 0.76359(12) 0.6676(2) 0.0730(7) Uani 1 1 d . .
H3 H 0.9446 0.7451 0.6093 0.110 Uiso 1 1 calc R U
O2 O 0.8182(3) 0.65208(11) 0.6843(2) 0.0745(7) Uani 1 1 d . .

loop_
_atom_site_aniso_label
_atom_site_aniso_U_11
_atom_site_aniso_U_22
_atom_site_aniso_U_33
_atom_site_aniso_U_23
_atom_site_aniso_U_13
_atom_site_aniso_U_12
C1T 0.194(7) 0.101(4) 0.157(5) 0.000(4) -0.091(5) 0.030(4)
C2T 0.094(4) 0.119(4) 0.188(6) -0.023(4) -0.011(4) 0.025(3)
C3T 0.109(4) 0.049(2) 0.322(10) 0.014(4) -0.076(5) 0.014(2)
C4T 0.085(3) 0.053(2) 0.137(4) 0.006(2) -0.042(3) 0.0072(19)
C0 0.072(2) 0.0392(16) 0.070(2) 0.0055(15) -0.0020(18) 0.0008(16)
C1G 0.0562(19) 0.0305(13) 0.100(3) -0.0045(16) 0.014(2) 0.0022(13)
C1D 0.084(3) 0.047(2) 0.184(6) 0.002(3) 0.057(3) 0.0082(19)
C1E1 0.066(3) 0.072(3) 0.391(13) -0.014(5) 0.075(5) -0.006(2)
C1E2 0.204(8) 0.135(5) 0.167(6) 0.015(5) 0.114(6) 0.006(5)
C1B 0.061(2) 0.0381(16) 0.111(3) -0.0082(18) -0.022(2) 0.0036(15)
C1A 0.075(2) 0.0468(16) 0.0584(19) -0.0070(14) -0.0130(17) -0.0034(16)
C1 0.0528(18) 0.0466(16) 0.0526(17) 0.0001(14) -0.0061(15) 0.0003(14)
C2A 0.0559(18) 0.0419(14) 0.0528(17) 0.0081(14) -0.0039(14) -0.0093(13)
C2B 0.053(2) 0.081(2) 0.080(2) -0.018(2) 0.0082(17) -0.0179(18)
C2G1 0.065(3) 0.111(3) 0.127(4) -0.012(3) -0.030(3) 0.019(2)
C2G2 0.087(4) 0.208(6) 0.121(4) -0.064(4) 0.046(3) -0.042(4)
C2 0.0501(17) 0.0342(14) 0.0690(19) -0.0002(14) -0.0026(16) -0.0010(13)
N1 0.0636(17) 0.0318(12) 0.100(2) 0.0024(13) 0.0103(16) -0.0011(12)
N2 0.0538(14) 0.0381(11) 0.0540(14) 0.0023(11) -0.0047(13) -0.0030(11)
O 0.0739(16) 0.0383(11) 0.125(2) 0.0134(13) -0.0154(16) 0.0037(11)
O0 0.0769(17) 0.0437(12) 0.1045(19) 0.0087(12) -0.0220(15) -0.0087(11)
O1 0.115(2) 0.0569(14) 0.0908(18) 0.0191(13) -0.0496(17) -0.0195(13)
O3 0.0925(18) 0.0466(12) 0.0799(16) -0.0167(11) 0.0309(15) -0.0160(12)
O2 0.0809(17) 0.0403(12) 0.1023(19) -0.0141(12) 0.0077(14) -0.0083(11)

loop_
_atom_type_symbol
_atom_type_description
_atom_type_scat_dispersion_real
_atom_type_scat_dispersion_imag
_atom_type_scat_source
O O 0.0106 0.0060 'International Tables Vol C Tables 4.2.6.8 and 6.1.1.4'
N N 0.0061 0.0033 'International Tables Vol C Tables 4.2.6.8 and 6.1.1.4'
H H 0.0000 0.0000 'International Tables Vol C Tables 4.2.6.8 and 6.1.1.4'
C C 0.0033 0.0016 'International Tables Vol C Tables 4.2.6.8 and 6.1.1.4'

loop_
_geom_angle_atom_site_label_1
_geom_angle_atom_site_label_2
_geom_angle_atom_site_label_3
_geom_angle
C4T C1T H1A 109.5
C4T C1T H1B 109.5
H1A C1T H1B 109.5
C4T C1T H1C 109.5
H1A C1T H1C 109.5
H1B C1T H1C 109.5
C4T C2T H2A 109.5
C4T C2T H2B 109.5
H2A C2T H2B 109.5
C4T C2T H2C 109.5
H2A C2T H2C 109.5
H2B C2T H2C 109.5
C4T C3T H3A 109.5
C4T C3T H3B 109.5
H3A C3T H3B 109.5
C4T C3T H3C 109.5
H3A C3T H3C 109.5
H3B C3T H3C 109.5
O C4T C1T 113.1(5)
O C4T C3T 102.7(3)
C1T C4T C3T 112.2(5)
O C4T C2T 108.6(4)
C1T C4T C2T 109.9(5)
C3T C4T C2T 110.0(5)
O0 C0 N1 125.9(3)
O0 C0 O 124.3(3)
N1 C0 O 109.9(3)
N1 C1G C1B 110.1(3)
N1 C1G C1D 111.4(3)
C1B C1G C1D 112.4(4)
N1 C1G H4A 107.5
C1B C1G H4A 107.5
C1D C1G H4A 107.5
C1E1 C1D C1E2 110.9(5)
C1E1 C1D C1G 114.8(4)
C1E2 C1D C1G 109.9(5)
C1E1 C1D H5A 107.0
C1E2 C1D H5A 107.0
C1G C1D H5A 107.0
C1D C1E1 H6A 109.5
C1D C1E1 H6B 109.5
H6A C1E1 H6B 109.5
C1D C1E1 H6C 109.5
H6A C1E1 H6C 109.5
H6B C1E1 H6C 109.5
C1D C1E2 H7A 109.5
C1D C1E2 H7B 109.5
H7A C1E2 H7B 109.5
C1D C1E2 H7C 109.5
H7A C1E2 H7C 109.5
H7B C1E2 H7C 109.5
C1A C1B C1G 114.1(3)
C1A C1B H8A 108.7
C1G C1B H8A 108.7
C1A C1B H8B 108.7
C1G C1B H8B 108.7
H8A C1B H8B 107.6
C1 C1A C1B 112.1(3)
C1 C1A H9A 109.2
C1B C1A H9A 109.2
C1 C1A H9B 109.2
C1B C1A H9B 109.2
H9A C1A H9B 107.9
O1 C1 N2 121.2(3)
O1 C1 C1A 121.1(3)
N2 C1 C1A 117.7(3)
N2 C2A C2 112.3(2)
N2 C2A C2B 111.8(3)
C2 C2A C2B 111.1(3)
N2 C2A H10A 107.1
C2 C2A H10A 107.1
C2B C2A H10A 107.1
C2G1 C2B C2G2 112.4(4)
C2G1 C2B C2A 111.7(3)
C2G2 C2B C2A 110.7(3)
C2G1 C2B H11A 107.2
C2G2 C2B H11A 107.2
C2A C2B H11A 107.2
C2B C2G1 H12A 109.5
C2B C2G1 H12B 109.5
H12A C2G1 H12B 109.5
C2B C2G1 H12C 109.5
H12A C2G1 H12C 109.5
H12B C2G1 H12C 109.5
C2B C2G2 H13A 109.5
C2B C2G2 H13B 109.5
H13A C2G2 H13B 109.5
C2B C2G2 H13C 109.5
H13A C2G2 H13C 109.5
H13B C2G2 H13C 109.5
O2 C2 O3 124.5(3)
O2 C2 C2A 121.8(3)
O3 C2 C2A 113.7(2)
C0 N1 C1G 123.3(3)
C0 N1 H1 118.4
C1G N1 H1 118.4
C1 N2 C2A 122.6(2)
C1 N2 H2 118.7
C2A N2 H2 118.7
C0 O C4T 122.2(3)
C2 O3 H3 109.5

loop_
_geom_bond_atom_site_label_1
_geom_bond_atom_site_label_2
_geom_bond_distance
C1T C4T 1.478(7)
C1T H1A 0.9600
C1T H1B 0.9600
C1T H1C 0.9600
C2T C4T 1.526(8)
C2T H2A 0.9600
C2T H2B 0.9600
C2T H2C 0.9600
C3T C4T 1.505(5)
C3T H3A 0.9600
C3T H3B 0.9600
C3T H3C 0.9600
C4T O 1.449(5)
C0 O0 1.219(4)
C0 N1 1.328(4)
C0 O 1.344(4)
C1G N1 1.468(4)
C1G C1B 1.528(5)
C1G C1D 1.530(5)
C1G H4A 0.9800
C1D C1E1 1.495(7)
C1D C1E2 1.522(9)
C1D H5A 0.9800
C1E1 H6A 0.9600
C1E1 H6B 0.9600
C1E1 H6C 0.9600
C1E2 H7A 0.9600
C1E2 H7B 0.9600
C1E2 H7C 0.9600
C1B C1A 1.515(5)
C1B H8A 0.9700
C1B H8B 0.9700
C1A C1 1.506(4)
C1A H9A 0.9700
C1A H9B 0.9700
C1 O1 1.239(3)
C1 N2 1.311(4)
C2A N2 1.461(4)
C2A C2 1.508(4)
C2A C2B 1.531(5)
C2A H10A 0.9800
C2B C2G1 1.513(6)
C2B C2G2 1.518(6)
C2B H11A 0.9800
C2G1 H12A 0.9600
C2G1 H12B 0.9600
C2G1 H12C 0.9600
C2G2 H13A 0.9600
C2G2 H13B 0.9600
C2G2 H13C 0.9600
C2 O2 1.209(3)
C2 O3 1.300(4)
N1 H1 0.8600
N2 H2 0.8600
O3 H3 0.8200

loop_
_geom_torsion_atom_site_label_1
_geom_torsion_atom_site_label_2
_geom_torsion_atom_site_label_3
_geom_torsion_atom_site_label_4
_geom_torsion
N1 C1G C1D C1E1 57.1(6)
C1B C1G C1D C1E1 -67.1(5)
N1 C1G C1D C1E2 -68.6(5)
C1B C1G C1D C1E2 167.1(4)
N1 C1G C1B C1A 65.8(3)
C1D C1G C1B C1A -169.3(3)
C1G C1B C1A C1 76.5(3)
C1B C1A C1 O1 85.1(4)
C1B C1A C1 N2 -93.5(4)
N2 C2A C2B C2G1 66.9(4)
C2 C2A C2B C2G1 -59.5(4)
N2 C2A C2B C2G2 -59.2(4)
C2 C2A C2B C2G2 174.4(4)
N2 C2A C2 O2 169.7(3)
C2B C2A C2 O2 -64.2(4)
N2 C2A C2 O3 -12.2(4)
C2B C2A C2 O3 113.8(3)
O0 C0 N1 C1G 0.4(6)
O C0 N1 C1G 179.2(3)
C1B C1G N1 C0 -98.4(4)
C1D C1G N1 C0 136.1(4)
O1 C1 N2 C2A -3.2(5)
C1A C1 N2 C2A 175.4(3)
C2 C2A N2 C1 -103.0(3)
C2B C2A N2 C1 131.4(3)
O0 C0 O C4T 2.7(6)
N1 C0 O C4T -176.1(4)
C1T C4T O C0 -60.1(6)
C3T C4T O C0 178.8(4)
C2T C4T O C0 62.3(5)
